data_7021182
loop_
_publ_author_name
'Noack, Johannes'
'Fritz, Carsten'
'Fl\"ugel, Clemens'
'Hemmann, Felix'
'Gl\"asel, Hans-J\"urgen'
'Kahle, Olaf'
'Dreyer, Christian'
'Bauer, Monika'
'Kemnitz, Erhard'

_publ_section_title
;
 Metal fluoride-based transparent nanocomposites with low refractive
 indices.
;
_journal_issue 16
_journal_name_full 'Dalton transactions (Cambridge, England : 2003)'
_journal_page_first 5706
_journal_page_last 5710
_journal_paper_doi 10.1039/c3dt32652g
_journal_volume 42
_journal_year 2013
_chemical_formula_sum 'C40 H38 F19 Mg3 N5 O15'
_chemical_formula_weight 1262.68
_chemical_name_systematic
;
?
;
_space_group_IT_number 33
_symmetry_cell_setting orthorhombic
_symmetry_space_group_name_Hall 'P 2c -2n'
_symmetry_space_group_name_H-M 'P n a 21'
_atom_sites_solution_hydrogens geom
_atom_sites_solution_primary direct
_atom_sites_solution_secondary difmap
_audit_creation_method SHELXL-97
_cell_angle_alpha 90.00
_cell_angle_beta 90.00
_cell_angle_gamma 90.00
_cell_formula_units_Z 4
_cell_length_a 24.0440(10)
_cell_length_b 22.3370(10)
_cell_length_c 10.3136(4)
_cell_measurement_reflns_used 51917
_cell_measurement_temperature 100(2)
_cell_measurement_theta_max 29
_cell_measurement_theta_min 3
_cell_volume 5539.1(4)
_computing_structure_refinement 'SHELXL-97 (Sheldrick, 1997)'
_computing_structure_solution 'SHELXS-97 (Sheldrick, 1990)'
_diffrn_ambient_temperature 100(2)
_diffrn_measured_fraction_theta_full 0.993
_diffrn_measured_fraction_theta_max 0.993
_diffrn_measurement_device_type IPDS(Stoe)
_diffrn_radiation_monochromator graphite
_diffrn_radiation_source 'fine-focus sealed tube'
_diffrn_radiation_type MoK\a
_diffrn_radiation_wavelength 0.71073
_diffrn_reflns_av_R_equivalents 0.1114
_diffrn_reflns_av_sigmaI/netI 0.0658
_diffrn_reflns_limit_h_max 32
_diffrn_reflns_limit_h_min -32
_diffrn_reflns_limit_k_max 29
_diffrn_reflns_limit_k_min -30
_diffrn_reflns_limit_l_max 14
_diffrn_reflns_limit_l_min -12
_diffrn_reflns_number 75657
_diffrn_reflns_theta_full 29.23
_diffrn_reflns_theta_max 29.23
_diffrn_reflns_theta_min 3.35
_exptl_absorpt_coefficient_mu 0.184
_exptl_absorpt_correction_type none
_exptl_crystal_colour colorless
_exptl_crystal_density_diffrn 1.514
_exptl_crystal_density_method 'not measured'
_exptl_crystal_description needle
_exptl_crystal_F_000 2560
_exptl_crystal_size_max 0.60
_exptl_crystal_size_mid 0.10
_exptl_crystal_size_min 0.10
_refine_diff_density_max 1.072
_refine_diff_density_min -1.011
_refine_diff_density_rms 0.179
_refine_ls_abs_structure_details 'Flack H D (1983), Acta Cryst. A39, 876-881'
_refine_ls_abs_structure_Flack 0.1(7)
_refine_ls_extinction_coef 0.0095(9)
_refine_ls_extinction_expression Fc^*^=kFc[1+0.001xFc^2^\l^3^/sin(2\q)]^-1/4^
_refine_ls_extinction_method SHELXL
_refine_ls_goodness_of_fit_ref 1.041
_refine_ls_hydrogen_treatment constr
_refine_ls_matrix_type full
_refine_ls_number_parameters 852
_refine_ls_number_reflns 14220
_refine_ls_number_restraints 140
_refine_ls_restrained_S_all 1.057
_refine_ls_R_factor_all 0.1542
_refine_ls_R_factor_gt 0.1354
_refine_ls_shift/su_max 0.039
_refine_ls_shift/su_mean 0.002
_refine_ls_structure_factor_coef Fsqd
_refine_ls_weighting_details 'calc w=1/[\s^2^(Fo^2^)+(0.0900P)^2^+70.0000P] where P=(Fo^2^+2Fc^2^)/3'
_refine_ls_weighting_scheme calc
_refine_ls_wR_factor_gt 0.3331
_refine_ls_wR_factor_ref 0.3443
_reflns_number_gt 11324
_reflns_number_total 14220
_reflns_threshold_expression >2sigma(I)
_cod_data_source_file c3dt32652g.txt
_cod_data_source_block mg3fa
_cod_depositor_comments
;
The following automatic conversions were performed:

'_symmetry_cell_setting' value 'Orthorhombic' changed to
'orthorhombic' according to
/home/saulius/struct/CIF-dictionaries/cif_core.dic dictionary named
'cif_core.dic' version 2.4.2 from 2011-04-26.

Automatic conversion script
Id: cif_fix_values 1891 2012-01-12 08:04:46Z andrius 
;
_cod_original_sg_symbol_H-M Pna2(1)
_cod_database_code 7021182

loop_
_symmetry_equiv_pos_as_xyz
'x, y, z'
'-x, -y, z+1/2'
'x+1/2, -y+1/2, z'
'-x+1/2, y+1/2, z+1/2'

loop_
_atom_site_label
_atom_site_type_symbol
_atom_site_fract_x
_atom_site_fract_y
_atom_site_fract_z
_atom_site_U_iso_or_equiv
_atom_site_adp_type
_atom_site_occupancy
_atom_site_symmetry_multiplicity
_atom_site_calc_flag
_atom_site_refinement_flags
Mg1 Mg 0.20154(9) 0.12907(11) 0.4625(4) 0.0292(6) Uani 1 1 d .
Mg2 Mg 0.10050(10) 0.24168(12) 0.4584(5) 0.0373(8) Uani 1 1 d U
Mg3 Mg 0.24218(9) 0.28014(10) 0.4627(4) 0.0238(5) Uani 1 1 d .
O1 O 0.1406(3) 0.1055(4) 0.3297(10) 0.051(2) Uani 1 1 d .
O2 O 0.0795(3) 0.1806(4) 0.3267(9) 0.049(2) Uani 1 1 d .
O3 O 0.1436(2) 0.1050(2) 0.6004(6) 0.0233(12) Uani 1 1 d U
O4 O 0.0804(3) 0.1788(2) 0.6011(6) 0.0225(12) Uani 1 1 d U
O5 O 0.1155(3) 0.3052(4) 0.3211(9) 0.055(2) Uani 1 1 d U
O6 O 0.2036(2) 0.3321(3) 0.3282(8) 0.0361(18) Uani 1 1 d .
O7 O 0.1138(3) 0.3059(3) 0.6062(12) 0.062(3) Uani 1 1 d .
O8 O 0.2043(4) 0.3317(3) 0.6073(8) 0.0398(18) Uani 1 1 d .
O9 O 0.2847(4) 0.2354(4) 0.3143(8) 0.045(2) Uani 1 1 d .
O10 O 0.2580(3) 0.1418(3) 0.3123(9) 0.043(2) Uani 1 1 d .
O11 O 0.2859(3) 0.2377(3) 0.6018(7) 0.0293(15) Uani 1 1 d .
O12 O 0.2572(3) 0.1408(3) 0.6072(9) 0.048(2) Uani 1 1 d .
O13 O 0.2306(2) 0.0418(2) 0.4574(10) 0.0415(17) Uani 1 1 d .
O14 O 0.0178(2) 0.2688(3) 0.4604(14) 0.067(3) Uani 1 1 d .
O15 O 0.1407(3) 0.1732(4) 0.8947(9) 0.056(2) Uani 1 1 d .
N1 N 0.3119(2) 0.3442(3) 0.4616(9) 0.0269(13) Uani 1 1 d .
N2 N 0.1686(3) -0.0582(3) 0.4581(13) 0.050(2) Uani 1 1 d .
H2 H 0.1943 -0.0302 0.4554 0.060 Uiso 1 1 calc R
N3 N 0.0492(3) 0.2400(3) -0.0383(15) 0.049(2) Uani 1 1 d .
H3 H 0.0758 0.2129 -0.0375 0.059 Uiso 1 1 calc R
N4 N 0.3045(4) 0.5731(5) 0.460(3) 0.115(8) Uani 1 1 d .
H4 H 0.3263 0.6047 0.4571 0.138 Uiso 1 1 calc R
N5 N -0.0098(4) 0.3862(4) 0.4611(17) 0.058(3) Uani 1 1 d .
H5 H -0.0064 0.3470 0.4663 0.070 Uiso 1 1 calc R
F F 0.18110(15) 0.21636(19) 0.4565(6) 0.0278(10) Uani 1 1 d .
F1 F 0.0195(5) 0.1299(5) 0.1577(12) 0.039(3) Uani 0.544(12) 1 d P
F1A F 0.0613(11) 0.0253(7) 0.2352(16) 0.081(8) Uani 0.456(12) 1 d P
F2 F 0.0826(6) 0.0614(6) 0.1382(19) 0.045(4) Uani 0.544(12) 1 d P
F2A F 0.0106(7) 0.0862(9) 0.240(3) 0.082(8) Uani 0.456(12) 1 d P
F3 F 0.0264(5) 0.0638(5) 0.3052(13) 0.033(3) Uani 0.544(12) 1 d P
F3A F 0.0790(12) 0.0853(14) 0.085(3) 0.098(10) Uani 0.456(12) 1 d P
F4 F 0.0304(5) 0.0518(5) 0.6196(14) 0.042(3) Uani 0.544(12) 1 d PU
F4A F 0.0658(7) 0.1056(8) 0.8483(15) 0.054(4) Uani 0.456(12) 1 d PU
F5 F 0.0266(6) 0.1203(5) 0.7820(14) 0.036(3) Uani 0.544(12) 1 d PU
F5A F 0.0705(12) 0.0361(9) 0.729(3) 0.076(8) Uani 0.456(12) 1 d PU
F6 F 0.0839(5) 0.0479(5) 0.7774(13) 0.028(3) Uani 0.544(12) 1 d P
F6A F 0.0091(6) 0.1115(7) 0.7270(15) 0.030(3) Uani 0.456(12) 1 d PU
F7 F 0.1408(8) 0.4354(7) 0.2342(19) 0.170(8) Uani 1 1 d U
F8 F 0.1856(6) 0.3891(8) 0.0991(12) 0.158(7) Uani 1 1 d .
F9 F 0.1057(7) 0.3773(9) 0.1195(18) 0.239(14) Uani 1 1 d .
F10 F 0.0953(5) 0.3777(5) 0.7978(19) 0.189(10) Uani 1 1 d .
F11 F 0.1418(5) 0.4372(3) 0.668(2) 0.146(7) Uani 1 1 d .
F12 F 0.1892(6) 0.3949(6) 0.8043(19) 0.152(8) Uani 1 1 d .
F13 F 0.3535(4) 0.2112(5) 0.7919(11) 0.083(3) Uani 1 1 d .
F14 F 0.3345(6) 0.1202(6) 0.7885(13) 0.121(5) Uani 1 1 d .
F15 F 0.3776(11) 0.1391(8) 0.679(4) 0.33(2) Uani 1 1 d D
F16 F 0.3572(3) 0.2157(2) 0.1297(6) 0.0409(16) Uani 1 1 d U
F17 F 0.3315(4) 0.1240(3) 0.1332(7) 0.070(3) Uani 1 1 d .
F18 F 0.2874(4) 0.1730(6) 0.0400(10) 0.041(3) Uani 0.50 1 d PU
F18A F 0.3810(3) 0.1552(5) 0.2761(9) 0.0237(18) Uani 0.50 1 d PU
C1 C 0.0969(5) 0.1279(5) 0.2924(11) 0.039(2) Uani 1 1 d U
C2 C 0.0596(5) 0.0899(7) 0.208(2) 0.071(6) Uani 1 1 d .
C3 C 0.0991(3) 0.1302(3) 0.6282(9) 0.0239(17) Uani 1 1 d .
C4 C 0.0582(4) 0.0903(4) 0.7106(9) 0.0270(18) Uani 1 1 d U
C5 C 0.1550(5) 0.3340(7) 0.2869(15) 0.065(5) Uani 1 1 d .
C6 C 0.1406(7) 0.3921(9) 0.209(2) 0.083(6) Uani 1 1 d U
C7 C 0.1567(4) 0.3348(3) 0.6449(12) 0.039(3) Uani 1 1 d .
C8 C 0.1485(6) 0.3802(5) 0.762(2) 0.077(5) Uani 1 1 d U
C9 C 0.2884(4) 0.1835(4) 0.6438(11) 0.035(2) Uani 1 1 d U
C10 C 0.3304(8) 0.1678(9) 0.741(2) 0.121(9) Uani 1 1 d DU
C11 C 0.2849(4) 0.1864(4) 0.2810(11) 0.037(3) Uani 1 1 d .
C12 C 0.3188(6) 0.1708(7) 0.1340(17) 0.016(3) Uani 0.45 1 d PU
C12A C 0.3380(6) 0.1720(6) 0.2061(15) 0.020(3) Uani 0.55 1 d PU
C13 C 0.2889(3) 0.0265(4) 0.4655(15) 0.044(3) Uani 1 1 d .
H13A H 0.3106 0.0548 0.4134 0.066 Uiso 1 1 calc R
H13B H 0.2946 -0.0142 0.4325 0.066 Uiso 1 1 calc R
H13C H 0.3011 0.0286 0.5561 0.066 Uiso 1 1 calc R
C14 C -0.0302(3) 0.2323(5) 0.4735(19) 0.060(4) Uani 1 1 d .
H14A H -0.0196 0.1935 0.5103 0.090 Uiso 1 1 calc R
H14B H -0.0472 0.2263 0.3882 0.090 Uiso 1 1 calc R
H14C H -0.0569 0.2520 0.5312 0.090 Uiso 1 1 calc R
C16 C 0.1784(5) 0.2172(5) 0.8443(19) 0.068(4) Uani 1 1 d .
H16A H 0.1812 0.2507 0.9053 0.101 Uiso 1 1 calc R
H16B H 0.1647 0.2319 0.7607 0.101 Uiso 1 1 calc R
H16C H 0.2152 0.1991 0.8325 0.101 Uiso 1 1 calc R
C17 C 0.3353(5) 0.3641(5) 0.3554(10) 0.039(3) Uani 1 1 d .
H17 H 0.3216 0.3475 0.2770 0.047 Uiso 1 1 calc R
C18 C 0.3758(4) 0.4046(5) 0.3418(10) 0.038(2) Uani 1 1 d .
H18 H 0.3871 0.4195 0.2598 0.046 Uiso 1 1 calc R
C19 C 0.4006(3) 0.4235(4) 0.4606(14) 0.0372(18) Uani 1 1 d .
H19 H 0.4309 0.4508 0.4596 0.045 Uiso 1 1 calc R
C20 C 0.3815(4) 0.4030(4) 0.5710(10) 0.0278(18) Uani 1 1 d .
H20 H 0.3996 0.4143 0.6492 0.033 Uiso 1 1 calc R
C21 C 0.3340(4) 0.3639(4) 0.5773(11) 0.031(2) Uani 1 1 d .
H21 H 0.3185 0.3521 0.6580 0.037 Uiso 1 1 calc R
C22 C 0.1143(4) -0.0431(4) 0.4608(14) 0.047(2) Uani 1 1 d .
H22 H 0.1044 -0.0020 0.4684 0.056 Uiso 1 1 calc R
C23 C 0.0738(4) -0.0840(7) 0.4532(14) 0.062(3) Uani 1 1 d .
H23 H 0.0362 -0.0723 0.4399 0.074 Uiso 1 1 calc R
C24 C 0.0878(7) -0.1442(7) 0.4651(17) 0.091(6) Uani 1 1 d .
H24 H 0.0598 -0.1736 0.4786 0.109 Uiso 1 1 calc R
C25 C 0.1439(7) -0.1607(5) 0.457(2) 0.083(5) Uani 1 1 d .
H25 H 0.1546 -0.2015 0.4498 0.099 Uiso 1 1 calc R
C26 C 0.1831(5) -0.1153(5) 0.459(3) 0.086(5) Uani 1 1 d .
H26 H 0.2214 -0.1254 0.4623 0.103 Uiso 1 1 calc R
C27 C 0.0299(4) 0.2610(4) -0.1457(8) 0.0257(18) Uani 1 1 d .
H27 H 0.0454 0.2465 -0.2244 0.031 Uiso 1 1 calc R
C28 C -0.0111(4) 0.3022(5) -0.1537(10) 0.033(2) Uani 1 1 d .
H28 H -0.0241 0.3160 -0.2354 0.040 Uiso 1 1 calc R
C29 C -0.0336(3) 0.3237(4) -0.0395(15) 0.045(2) Uani 1 1 d .
H29 H -0.0629 0.3522 -0.0415 0.054 Uiso 1 1 calc R
C30 C -0.0140(5) 0.3045(8) 0.0718(14) 0.058(4) Uani 1 1 d .
H30 H -0.0280 0.3203 0.1508 0.070 Uiso 1 1 calc R
C31 C 0.0268(6) 0.2613(10) 0.0737(18) 0.086(6) Uani 1 1 d .
H31 H 0.0395 0.2462 0.1545 0.103 Uiso 1 1 calc R
C32 C 0.2893(7) 0.5518(12) 0.361(3) 0.120(13) Uani 1 1 d .
H32 H 0.2989 0.5679 0.2784 0.144 Uiso 1 1 calc R
C33 C 0.2581(9) 0.5038(9) 0.3748(18) 0.096(7) Uani 1 1 d .
H33 H 0.2447 0.4911 0.2927 0.115 Uiso 1 1 calc R
C34 C 0.2423(4) 0.4730(4) 0.4529(16) 0.045(3) Uani 1 1 d .
H34 H 0.2225 0.4369 0.4382 0.054 Uiso 1 1 calc R
C35 C 0.2573(3) 0.4980(4) 0.5851(9) 0.0277(17) Uani 1 1 d .
H35 H 0.2457 0.4795 0.6636 0.033 Uiso 1 1 calc R
C36 C 0.2892(5) 0.5499(5) 0.583(2) 0.070(5) Uani 1 1 d .
H36 H 0.3004 0.5691 0.6610 0.085 Uiso 1 1 calc R
C37 C -0.0525(8) 0.4158(10) 0.397(2) 0.034(4) Uani 0.50 1 d P
C37A C -0.0434(18) 0.4030(14) 0.539(7) 0.15(3) Uani 0.50 1 d P
C38A C 0.0233(11) 0.4235(10) 0.511(4) 0.087(14) Uani 0.50 1 d P
C38 C -0.0564(9) 0.4775(9) 0.388(2) 0.039(4) Uani 0.50 1 d P
C39 C -0.0215(6) 0.5101(6) 0.437(2) 0.084(6) Uani 1 1 d .
C40A C 0.0120(14) 0.4898(16) 0.564(3) 0.070(8) Uani 0.50 1 d PU
C40 C 0.0267(10) 0.4788(12) 0.418(3) 0.060(8) Uani 0.50 1 d P
C41 C -0.054(3) 0.466(2) 0.557(4) 0.23(4) Uani 0.50 1 d P
C41A C 0.014(2) 0.412(2) 0.351(4) 0.126(19) Uani 0.50 1 d P

loop_
_atom_site_aniso_label
_atom_site_aniso_U_11
_atom_site_aniso_U_22
_atom_site_aniso_U_33
_atom_site_aniso_U_23
_atom_site_aniso_U_13
_atom_site_aniso_U_12
Mg1 0.0169(10) 0.0254(12) 0.0454(16) 0.0277(14) 0.0002(15) -0.0004(9)
Mg2 0.0198(10) 0.0260(12) 0.066(2) 0.0389(16) 0.0035(15) 0.0008(9)
Mg3 0.0223(10) 0.0220(10) 0.0271(13) 0.0147(13) -0.0038(13) -0.0030(8)
O1 0.024(3) 0.050(4) 0.078(6) 0.042(4) -0.026(4) -0.005(3)
O2 0.023(3) 0.068(5) 0.056(5) 0.043(4) 0.001(3) 0.007(3)
O3 0.025(2) 0.019(2) 0.026(2) 0.0125(18) -0.0065(19) 0.0054(17)
O4 0.029(3) 0.011(2) 0.028(3) 0.016(2) 0.003(2) 0.000(2)
O5 0.042(3) 0.058(4) 0.065(4) 0.056(3) -0.003(3) -0.012(3)
O6 0.012(2) 0.049(4) 0.048(4) 0.035(3) -0.016(3) -0.008(2)
O7 0.017(3) 0.016(3) 0.154(10) 0.012(4) 0.029(4) 0.002(2)
O8 0.057(5) 0.024(3) 0.038(4) 0.013(3) 0.010(3) -0.008(3)
O9 0.060(5) 0.039(4) 0.037(4) 0.013(3) 0.020(4) -0.014(4)
O10 0.016(3) 0.032(3) 0.081(6) 0.037(4) 0.014(3) 0.002(2)
O11 0.019(3) 0.023(3) 0.046(4) 0.022(3) -0.003(3) -0.006(2)
O12 0.052(5) 0.027(3) 0.067(6) 0.036(4) -0.027(4) -0.006(3)
O13 0.019(2) 0.030(3) 0.076(5) 0.031(4) 0.015(4) 0.005(2)
O14 0.021(3) 0.036(3) 0.143(8) 0.062(5) -0.005(5) 0.001(2)
O15 0.040(4) 0.050(4) 0.077(6) 0.028(4) 0.008(4) 0.014(3)
N1 0.021(2) 0.026(3) 0.034(3) 0.018(3) 0.010(3) -0.004(2)
N2 0.035(3) 0.036(4) 0.080(7) 0.042(5) 0.010(5) 0.000(3)
N3 0.029(3) 0.031(4) 0.086(7) 0.031(5) -0.005(6) 0.003(3)
N4 0.024(5) 0.041(6) 0.28(2) 0.092(12) 0.035(11) 0.005(4)
N5 0.048(4) 0.039(4) 0.089(7) 0.024(6) 0.001(7) 0.017(4)
F 0.0157(16) 0.030(2) 0.038(3) 0.028(2) -0.008(2) -0.0021(15)
F1 0.041(6) 0.047(6) 0.030(6) -0.005(5) -0.005(5) 0.008(5)
F1A 0.16(2) 0.036(8) 0.045(10) 0.023(7) -0.061(12) -0.050(11)
F2 0.036(7) 0.026(6) 0.073(11) -0.004(6) 0.002(7) -0.011(5)
F2A 0.032(9) 0.058(12) 0.16(3) -0.008(14) 0.053(12) -0.006(8)
F3 0.022(5) 0.022(5) 0.053(8) 0.004(5) 0.014(5) -0.008(4)
F3A 0.11(2) 0.10(2) 0.078(17) 0.029(15) 0.054(15) 0.022(16)
F4 0.041(5) 0.026(5) 0.060(7) 0.006(4) 0.010(5) -0.014(4)
F4A 0.058(7) 0.077(8) 0.027(6) 0.000(6) 0.020(5) -0.035(6)
F5 0.042(6) 0.028(5) 0.039(6) 0.009(4) 0.028(5) 0.009(4)
F5A 0.094(15) 0.032(8) 0.102(16) -0.023(9) 0.064(12) -0.005(9)
F6 0.032(5) 0.020(6) 0.031(6) 0.015(5) -0.009(5) 0.000(4)
F6A 0.022(4) 0.037(5) 0.031(5) 0.015(4) 0.011(4) 0.002(4)
F7 0.180(13) 0.111(9) 0.219(14) 0.138(10) -0.067(11) 0.011(8)
F8 0.145(11) 0.255(17) 0.074(8) 0.131(10) -0.023(7) -0.079(12)
F9 0.201(15) 0.28(2) 0.232(18) 0.249(18) -0.165(15) -0.176(15)
F10 0.108(8) 0.077(6) 0.38(2) -0.131(10) 0.191(12) -0.063(6)
F11 0.085(7) 0.016(3) 0.34(2) 0.003(7) 0.020(10) -0.005(4)
F12 0.122(11) 0.085(8) 0.25(2) -0.093(10) 0.089(12) -0.023(8)
F13 0.055(5) 0.112(8) 0.082(7) 0.027(6) -0.014(5) 0.000(5)
F14 0.137(11) 0.112(9) 0.114(10) 0.041(7) -0.017(8) 0.096(9)
F15 0.23(2) 0.125(15) 0.65(6) -0.21(3) -0.19(3) 0.070(16)
F16 0.048(4) 0.032(3) 0.043(4) 0.006(2) 0.039(3) -0.010(2)
F17 0.123(7) 0.056(4) 0.030(4) -0.014(3) 0.050(4) -0.041(5)
F18 0.030(5) 0.083(8) 0.011(5) 0.003(5) 0.013(4) 0.002(5)
F18A 0.006(3) 0.043(4) 0.022(3) 0.001(3) -0.008(3) 0.010(3)
C1 0.037(4) 0.049(4) 0.032(4) 0.027(3) 0.002(3) -0.004(3)
C2 0.024(5) 0.066(9) 0.124(14) 0.067(10) -0.018(7) -0.016(6)
C3 0.017(3) 0.017(3) 0.038(5) 0.011(3) -0.002(3) -0.003(3)
C4 0.032(3) 0.020(3) 0.028(3) 0.020(3) 0.001(3) 0.001(3)
C5 0.033(5) 0.081(9) 0.080(9) 0.072(8) -0.027(6) -0.030(6)
C6 0.056(8) 0.089(11) 0.103(12) 0.067(10) -0.037(8) -0.037(8)
C7 0.037(5) 0.006(3) 0.073(8) 0.009(4) 0.027(5) 0.000(3)
C8 0.054(7) 0.025(5) 0.153(13) -0.046(6) 0.073(8) -0.023(5)
C9 0.034(4) 0.030(3) 0.040(4) 0.026(3) -0.001(3) -0.010(3)
C10 0.117(14) 0.115(13) 0.132(15) 0.119(13) -0.079(12) -0.062(11)
C11 0.021(4) 0.029(4) 0.060(6) 0.029(4) 0.024(4) 0.013(3)
C12 0.007(5) 0.021(6) 0.020(6) 0.006(5) -0.003(5) -0.009(5)
C12A 0.020(3) 0.018(3) 0.020(4) 0.003(3) 0.006(3) -0.004(3)
C13 0.022(3) 0.038(4) 0.071(7) 0.036(6) 0.016(5) 0.012(3)
C14 0.021(4) 0.067(7) 0.093(10) 0.046(8) -0.014(6) -0.005(4)
C16 0.039(6) 0.040(6) 0.123(14) 0.010(7) -0.004(7) 0.008(5)
C17 0.050(6) 0.045(6) 0.023(5) 0.014(4) -0.015(4) -0.015(5)
C18 0.029(5) 0.063(7) 0.022(5) 0.009(4) -0.004(4) -0.019(4)
C19 0.024(3) 0.037(4) 0.051(5) 0.000(5) 0.003(5) -0.007(3)
C20 0.030(4) 0.018(3) 0.035(5) -0.002(3) 0.012(4) 0.000(3)
C21 0.020(4) 0.021(4) 0.051(6) 0.010(4) -0.001(4) -0.008(3)
C22 0.041(5) 0.049(5) 0.050(6) -0.004(6) -0.035(6) -0.004(4)
C23 0.039(5) 0.115(10) 0.032(6) -0.026(7) -0.003(5) -0.026(6)
C24 0.122(12) 0.107(11) 0.044(7) 0.011(9) -0.040(10) -0.085(10)
C25 0.109(11) 0.031(5) 0.108(12) 0.044(8) -0.012(13) -0.021(6)
C26 0.060(7) 0.038(6) 0.159(16) 0.055(10) -0.003(12) -0.001(5)
C27 0.030(4) 0.030(4) 0.017(4) 0.010(3) 0.016(3) 0.002(3)
C28 0.037(5) 0.040(5) 0.023(5) 0.007(4) 0.009(4) -0.006(4)
C29 0.030(4) 0.051(5) 0.055(6) -0.027(6) 0.014(5) 0.009(4)
C30 0.036(6) 0.096(11) 0.042(7) -0.007(7) -0.005(5) 0.004(6)
C31 0.033(6) 0.141(16) 0.083(12) 0.063(12) 0.009(7) -0.007(8)
C32 0.035(8) 0.15(2) 0.17(2) 0.15(2) 0.012(10) -0.010(10)
C33 0.121(16) 0.100(14) 0.067(11) -0.028(10) -0.066(11) 0.011(12)
C34 0.045(5) 0.020(3) 0.070(8) 0.020(5) -0.014(6) -0.006(3)
C35 0.012(3) 0.039(4) 0.032(5) 0.003(4) 0.004(3) -0.006(3)
C36 0.025(5) 0.027(5) 0.160(16) 0.008(7) 0.036(7) -0.001(4)
C37 0.028(8) 0.044(11) 0.030(10) 0.005(8) 0.008(7) 0.010(8)
C37A 0.09(3) 0.033(14) 0.34(10) -0.05(3) -0.04(4) 0.033(16)
C38A 0.065(15) 0.027(9) 0.17(4) 0.019(14) -0.09(2) 0.001(9)
C38 0.046(11) 0.034(9) 0.036(11) 0.004(8) 0.000(8) 0.000(8)
C39 0.079(9) 0.041(6) 0.134(19) -0.018(9) -0.012(12) 0.011(6)
C40A 0.084(17) 0.097(19) 0.028(11) -0.027(12) -0.022(12) 0.024(15)
C40 0.055(13) 0.065(15) 0.058(16) 0.044(12) 0.017(11) 0.031(11)
C41 0.42(9) 0.19(4) 0.07(2) 0.11(3) 0.15(4) 0.26(6)
C41A 0.17(4) 0.14(4) 0.07(3) 0.07(3) 0.06(3) -0.01(3)

loop_
_atom_type_symbol
_atom_type_description
_atom_type_scat_dispersion_real
_atom_type_scat_dispersion_imag
_atom_type_scat_source
C C 0.0033 0.0016 'International Tables Vol C Tables 4.2.6.8 and 6.1.1.4'
H H 0.0000 0.0000 'International Tables Vol C Tables 4.2.6.8 and 6.1.1.4'
N N 0.0061 0.0033 'International Tables Vol C Tables 4.2.6.8 and 6.1.1.4'
O O 0.0106 0.0060 'International Tables Vol C Tables 4.2.6.8 and 6.1.1.4'
F F 0.0171 0.0103 'International Tables Vol C Tables 4.2.6.8 and 6.1.1.4'
Mg Mg 0.0486 0.0363 'International Tables Vol C Tables 4.2.6.8 and 6.1.1.4'

loop_
_geom_angle_atom_site_label_1
_geom_angle_atom_site_label_2
_geom_angle_atom_site_label_3
_geom_angle
F Mg1 O12 93.4(3)
F Mg1 O3 96.3(3)
O12 Mg1 O3 88.3(4)
F Mg1 O13 173.6(3)
O12 Mg1 O13 85.3(4)
O3 Mg1 O13 89.9(3)
F Mg1 O1 93.0(3)
O12 Mg1 O1 171.2(3)
O3 Mg1 O1 84.9(3)
O13 Mg1 O1 89.0(4)
F Mg1 O10 90.2(3)
O12 Mg1 O10 95.7(3)
O3 Mg1 O10 172.1(3)
O13 Mg1 O10 83.7(3)
O1 Mg1 O10 90.3(4)
F Mg1 Mg2 29.87(11)
O12 Mg1 Mg2 112.1(3)
O3 Mg1 Mg2 74.15(17)
O13 Mg1 Mg2 155.59(18)
O1 Mg1 Mg2 71.5(3)
O10 Mg1 Mg2 110.3(2)
F Mg1 Mg3 30.34(11)
O12 Mg1 Mg3 72.0(2)
O3 Mg1 Mg3 116.0(2)
O13 Mg1 Mg3 144.15(17)
O1 Mg1 Mg3 116.1(2)
O10 Mg1 Mg3 71.8(2)
Mg2 Mg1 Mg3 60.15(7)
O2 Mg2 F 92.6(3)
O2 Mg2 O5 92.8(4)
F Mg2 O5 91.1(3)
O2 Mg2 O14 87.9(4)
F Mg2 O14 179.3(3)
O5 Mg2 O14 88.4(3)
O2 Mg2 O4 87.8(2)
F Mg2 O4 92.4(2)
O5 Mg2 O4 176.5(3)
O14 Mg2 O4 88.1(3)
O2 Mg2 O7 173.7(3)
F Mg2 O7 93.0(3)
O5 Mg2 O7 90.1(3)
O14 Mg2 O7 86.5(4)
O4 Mg2 O7 89.1(3)
O2 Mg2 Mg1 72.0(2)
F Mg2 Mg1 29.75(13)
O5 Mg2 Mg1 112.8(3)
O14 Mg2 Mg1 150.9(2)
O4 Mg2 Mg1 70.70(18)
O7 Mg2 Mg1 111.9(2)
O2 Mg2 Mg3 115.0(3)
F Mg2 Mg3 30.45(13)
O5 Mg2 Mg3 70.6(2)
O14 Mg2 Mg3 148.9(2)
O4 Mg2 Mg3 112.3(2)
O7 Mg2 Mg3 71.3(2)
Mg1 Mg2 Mg3 60.15(7)
O11 Mg3 O6 172.9(3)
O11 Mg3 F 94.0(2)
O6 Mg3 F 92.8(2)
O11 Mg3 O8 88.8(3)
O6 Mg3 O8 88.5(3)
F Mg3 O8 95.4(3)
O11 Mg3 O9 92.3(3)
O6 Mg3 O9 89.8(4)
F Mg3 O9 89.7(3)
O8 Mg3 O9 174.7(3)
O11 Mg3 N1 85.0(3)
O6 Mg3 N1 88.4(3)
F Mg3 N1 175.8(3)
O8 Mg3 N1 88.7(3)
O9 Mg3 N1 86.3(3)
O11 Mg3 Mg2 113.5(2)
O6 Mg3 Mg2 71.86(19)
F Mg3 Mg2 29.99(13)
O8 Mg3 Mg2 73.8(2)
O9 Mg3 Mg2 110.3(3)
N1 Mg3 Mg2 153.62(18)
O11 Mg3 Mg1 72.15(19)
O6 Mg3 Mg1 114.9(2)
F Mg3 Mg1 29.77(12)
O8 Mg3 Mg1 114.1(2)
O9 Mg3 Mg1 71.1(2)
N1 Mg3 Mg1 146.66(18)
Mg2 Mg3 Mg1 59.70(7)
C1 O1 Mg1 135.2(10)
C1 O2 Mg2 136.5(7)
C3 O3 Mg1 128.4(5)
C3 O4 Mg2 132.9(6)
C5 O5 Mg2 135.8(8)
C5 O6 Mg3 132.9(6)
C7 O7 Mg2 133.4(7)
C7 O8 Mg3 132.1(8)
C11 O9 Mg3 132.6(7)
C11 O10 Mg1 130.5(8)
C9 O11 Mg3 135.0(7)
C9 O12 Mg1 135.0(6)
C13 O13 Mg1 123.2(5)
C14 O14 Mg2 127.7(6)
C17 N1 C21 116.7(6)
C17 N1 Mg3 123.5(8)
C21 N1 Mg3 119.7(6)
C26 N2 C22 119.6(9)
C27 N3 C31 117.3(8)
C32 N4 C36 123.1(11)
C38A N5 C37 110.2(14)
Mg1 F Mg2 120.4(2)
Mg1 F Mg3 119.89(19)
Mg2 F Mg3 119.6(2)
F2A F1 C2 53.4(11)
F2 F1A F3 103.7(13)
F2 F1A C2 45.5(10)
F3 F1A C2 58.8(12)
F3A F2 C2 90(3)
F3A F2 F1A 151(3)
C2 F2 F1A 71.5(15)
F3 F2A C2 80.9(18)
F3 F2A F1 144(2)
C2 F2A F1 67.5(13)
F2A F3 F1A 101.8(18)
F2A F3 C2 59.1(13)
F1A F3 C2 63.1(11)
F2 F3A C2 55(2)
C4 F4 F5A 50.2(9)
F5 F4A C4 54.7(9)
F5 F4A F6 100.3(13)
C4 F4A F6 52.0(7)
F6A F5 F4A 144(2)
F6A F5 C4 75.6(16)
F4A F5 C4 73.4(11)
F6 F5A C4 81(2)
F6 F5A F4 142(3)
C4 F5A F4 61.2(15)
F5A F6 C4 70(3)
F5A F6 F4A 124(3)
C4 F6 F4A 61.2(9)
F5 F6A C4 70.9(15)
C10 F14 F15 61.2(14)
C10 F15 F14 45.1(12)
C12A F16 C12 37.8(9)
C12 F17 C12A 41.3(10)
O1 C1 O2 124.2(12)
O1 C1 C2 117.4(12)
O2 C1 C2 118.3(11)
F2 C2 F2A 128(2)
F2 C2 F3A 34.7(14)
F2A C2 F3A 126(2)
F2 C2 F3 120.4(16)
F2A C2 F3 40.1(14)
F3A C2 F3 146(2)
F2 C2 F1 118.1(19)
F2A C2 F1 59.1(16)
F3A C2 F1 86.8(15)
F3 C2 F1 97.8(12)
F2 C2 F1A 63.0(16)
F2A C2 F1A 84.7(16)
F3A C2 F1A 95(2)
F3 C2 F1A 58.1(12)
F1 C2 F1A 135.2(13)
F2 C2 C1 113.6(12)
F2A C2 C1 117(2)
F3A C2 C1 112.3(16)
F3 C2 C1 98.9(15)
F1 C2 C1 105.1(14)
F1A C2 C1 115.0(11)
O4 C3 O3 132.5(8)
O4 C3 C4 113.7(7)
O3 C3 C4 113.8(7)
F5 C4 F5A 124.4(13)
F5 C4 F6A 33.5(8)
F5A C4 F6A 123.3(15)
F5 C4 F6 111.1(11)
F5A C4 F6 29.0(14)
F6A C4 F6 128.7(11)
F5 C4 F4 114.9(12)
F5A C4 F4 68.5(16)
F6A C4 F4 83.1(11)
F6 C4 F4 97.4(9)
F5 C4 F4A 51.9(11)
F5A C4 F4A 92.7(16)
F6A C4 F4A 84.3(12)
F6 C4 F4A 66.8(11)
F4 C4 F4A 145.7(9)
F5 C4 C3 113.1(8)
F5A C4 C3 118.8(13)
F6A C4 C3 115.8(8)
F6 C4 C3 113.2(9)
F4 C4 C3 106.1(8)
F4A C4 C3 108.2(8)
O5 C5 O6 128.7(9)
O5 C5 C6 114.8(11)
O6 C5 C6 114.3(9)
F7 C6 F9 116(2)
F7 C6 C5 132(2)
F9 C6 C5 107.4(15)
F7 C6 F8 103.1(17)
F9 C6 F8 85.5(18)
C5 C6 F8 100.5(16)
O8 C7 O7 129.3(11)
O8 C7 C8 113.3(10)
O7 C7 C8 117.3(9)
F12 C8 F10 137.9(19)
F12 C8 C7 112.0(11)
F10 C8 C7 107.7(12)
F12 C8 F11 95.2(13)
F10 C8 F11 95.9(15)
C7 C8 F11 93.5(13)
O12 C9 O11 125.3(9)
O12 C9 C10 115.5(10)
O11 C9 C10 119.1(11)
F14 C10 F13 119.9(16)
F14 C10 F15 74(2)
F13 C10 F15 100.5(15)
F14 C10 C9 123.9(18)
F13 C10 C9 114.4(14)
F15 C10 C9 109.9(19)
O9 C11 O10 133.7(10)
O9 C11 C12A 111.0(9)
O10 C11 C12A 113.6(9)
O9 C11 C12 116.8(8)
O10 C11 C12 108.0(10)
C12A C11 C12 29.9(7)
C12A C12 F17 83.5(16)
C12A C12 F18 173(2)
F17 C12 F18 101.8(15)
C12A C12 F16 69.4(13)
F17 C12 F16 120.9(13)
F18 C12 F16 111.2(13)
C12A C12 C11 60.3(14)
F17 C12 C11 109.1(12)
F18 C12 C11 112.8(12)
F16 C12 C11 101.3(11)
C12 C12A F17 55.2(14)
C12 C12A F18A 151(2)
F17 C12A F18A 100.0(12)
C12 C12A F16 72.8(14)
F17 C12A F16 107.3(11)
F18A C12A F16 105.0(11)
C12 C12A C11 89.7(16)
F17 C12A C11 111.2(11)
F18A C12A C11 116.1(12)
F16 C12A C11 115.7(10)
N1 C17 C18 129.1(10)
C17 C18 C19 114.6(9)
C20 C19 C18 119.7(7)
C19 C20 C21 121.9(10)
N1 C21 C20 117.4(9)
C23 C22 N2 122.2(10)
C22 C23 C24 118.6(11)
C23 C24 C25 118.8(10)
C26 C25 C24 117.4(12)
N2 C26 C25 121.9(12)
N3 C27 C28 124.3(9)
C27 C28 C29 118.0(10)
C30 C29 C28 119.4(9)
C29 C30 C31 119.8(14)
N3 C31 C30 121.1(14)
N4 C32 C33 114.0(18)
C34 C33 C32 140.3(19)
C33 C34 C35 109.8(11)
C36 C35 C34 115.1(12)
C35 C36 N4 117.4(17)
N5 C37 C38 124(2)
N5 C37 C37A 48.7(18)
C38 C37 C37A 105(2)
N5 C37 C41A 53.5(15)
C38 C37 C41A 95(2)
C37A C37 C41A 97(3)
N5 C37 C41 83.5(18)
C38 C37 C41 59.5(15)
C37A C37 C41 45.8(14)
C41A C37 C41 106(3)
C41 C37A C37 85(3)
C41 C37A C38A 86(4)
C37 C37A C38A 85(4)
N5 C38A C40 108(2)
N5 C38A C40A 130(2)
C40 C38A C40A 59.4(17)
N5 C38A C37A 45(2)
C40 C38A C37A 112(2)
C40A C38A C37A 92(2)
N5 C38A C41A 55(2)
C40 C38A C41A 61(2)
C40A C38A C41A 117(2)
C37A C38A C41A 90(3)
C39 C38 C37 122(2)
C39 C38 C41 70(3)
C37 C38 C41 78(2)
C39 C38 C40 41.4(13)
C37 C38 C40 86.5(16)
C41 C38 C40 80(3)
C38 C39 C40 103(2)
C38 C39 C40A 121(2)
C40 C39 C40A 63.2(18)
C38 C39 C41 69(3)
C40 C39 C41 101.1(18)
C40A C39 C41 60(3)
C40 C40A C39 51.1(13)
C40 C40A C38A 59.3(19)
C39 C40A C38A 94.0(17)
C40 C40A C41 97(2)
C39 C40A C41 65.1(15)
C38A C40A C41 81(2)
C39 C40 C38A 106(2)
C39 C40 C40A 65.8(19)
C38A C40 C40A 61(2)
C39 C40 C41A 111(3)
C38A C40 C41A 62.8(19)
C40A C40 C41A 120(2)
C39 C40 C38 36.0(11)
C38A C40 C38 91.6(16)
C40A C40 C38 85.6(17)
C41A C40 C38 75(2)
C37A C41 C40A 98(3)
C37A C41 C38 92(4)
C40A C41 C38 91(3)
C37A C41 C39 112(3)
C40A C41 C39 55(2)
C38 C41 C39 40.4(11)
C37A C41 C37 49(3)
C40A C41 C37 101.2(19)
C38 C41 C37 42.7(15)
C39 C41 C37 74.0(14)
C40 C41A C37 91(3)
C40 C41A C38A 56(2)
C37 C41A C38A 81(2)

loop_
_geom_bond_atom_site_label_1
_geom_bond_atom_site_label_2
_geom_bond_distance
Mg1 F 2.012(5)
Mg1 O12 2.022(9)
Mg1 O3 2.063(7)
Mg1 O13 2.071(6)
Mg1 O1 2.074(9)
Mg1 O10 2.079(8)
Mg1 Mg2 3.497(3)
Mg1 Mg3 3.513(3)
Mg2 O2 1.991(11)
Mg2 F 2.019(4)
Mg2 O5 2.037(7)
Mg2 O14 2.078(6)
Mg2 O4 2.091(6)
Mg2 O7 2.117(12)
Mg2 Mg3 3.513(3)
Mg3 O11 2.015(7)
Mg3 O6 2.033(6)
Mg3 F 2.047(4)
Mg3 O8 2.092(9)
Mg3 O9 2.094(9)
Mg3 N1 2.204(6)
O1 C1 1.225(13)
O2 C1 1.297(15)
O3 C3 1.244(10)
O4 C3 1.207(9)
O5 C5 1.200(12)
O6 C5 1.245(12)
O7 C7 1.280(14)
O8 C7 1.210(12)
O9 C11 1.146(13)
O10 C11 1.231(11)
O11 C9 1.288(10)
O12 C9 1.270(12)
O13 C13 1.446(8)
O14 C14 1.419(10)
O15 C16 1.436(15)
N1 C17 1.309(13)
N1 C21 1.379(14)
N2 C26 1.321(13)
N2 C22 1.351(11)
N3 C27 1.290(15)
N3 C31 1.36(2)
N4 C32 1.19(4)
N4 C36 1.42(3)
N5 C38A 1.26(2)
N5 C37 1.39(2)
F1 F2A 1.31(3)
F1 C2 1.411(17)
F1A F2 1.38(2)
F1A F3 1.40(3)
F1A C2 1.47(2)
F2 F3A 0.77(2)
F2 C2 1.11(2)
F2A F3 0.92(3)
F2A C2 1.23(2)
F3 C2 1.411(18)
F3A C2 1.35(3)
F4 C4 1.438(16)
F4 F5A 1.53(4)
F4A F5 1.21(2)
F4A C4 1.472(18)
F4A F6 1.54(2)
F5 F6A 0.733(17)
F5 C4 1.253(15)
F5A F6 0.65(3)
F5A C4 1.26(2)
F6 C4 1.323(12)
F6A C4 1.284(16)
F7 C6 1.00(3)
F8 C6 1.57(3)
F9 C6 1.29(2)
F10 C8 1.332(14)
F11 C8 1.61(2)
F12 C8 1.12(2)
F13 C10 1.23(2)
F14 C10 1.174(19)
F14 F15 1.59(4)
F15 C10 1.453(19)
F16 C12A 1.337(14)
F16 C12 1.364(15)
F17 C12 1.089(18)
F17 C12A 1.318(16)
F18 C12 1.229(19)
F18A C12A 1.317(17)
C1 C2 1.51(2)
C3 C4 1.576(11)
C5 C6 1.566(19)
C7 C8 1.589(17)
C9 C10 1.467(18)
C11 C12A 1.526(16)
C11 C12 1.76(2)
C12 C12A 0.88(2)
C17 C18 1.334(14)
C18 C19 1.427(16)
C19 C20 1.310(16)
C20 C21 1.440(12)
C22 C23 1.338(14)
C23 C24 1.39(2)
C24 C25 1.40(2)
C25 C26 1.385(16)
C27 C28 1.352(14)
C28 C29 1.382(15)
C29 C30 1.31(2)
C30 C31 1.38(2)
C32 C33 1.32(3)
C33 C34 1.13(3)
C34 C35 1.516(18)
C35 C36 1.392(13)
C37 C38 1.38(3)
C37 C37A 1.52(7)
C37 C41A 1.67(5)
C37 C41 1.99(6)
C37A C41 1.44(5)
C37A C38A 1.69(6)
C38A C40 1.57(3)
C38A C40A 1.60(4)
C38A C41A 1.69(6)
C38 C39 1.22(3)
C38 C41 1.76(4)
C38 C40 2.02(3)
C39 C40 1.37(2)
C39 C40A 1.60(3)
C39 C41 1.77(5)
C40A C40 1.57(4)
C40A C41 1.68(9)
C40 C41A 1.66(6)
